data_2201125
loop_
_publ_author_name
'Evain, Michel'
'Landreau, Cyrille'
'Deniaud, David'
'Reliquet, Alain'
'Meslin, Jean Claude'

_publ_section_title
;Methyl
 2,2,4,8-tetramethyl-6-oxo-2<i>H</i>,6<i>H</i>-pyrimidino[2,1-<i>b</i>]thiazine-7-carboxylate
;
_journal_issue 4
_journal_name_full 'Acta Crystallographica Section E'
_journal_page_first o452
_journal_page_last o453
_journal_paper_doi 10.1107/S1600536802005135
_journal_volume 58
_journal_year 2002
_chemical_formula_iupac 'C13 H16 N2 O3 S1'
_chemical_formula_moiety 'C13 H16 N2 O3 S1'
_chemical_formula_sum 'C13 H16 N2 O3 S'
_chemical_formula_weight 280.3
_chemical_name_systematic
;
Methyl
2,2,4,8-tetramethyl-6-oxo-2H,6H-pyrimidino[2,1-b]thiazine-7-carboxylate
;
_space_group_IT_number 14
_symmetry_cell_setting monoclinic
_symmetry_space_group_name_Hall '-P 2ybc'
_symmetry_space_group_name_H-M 'P 1 21/c 1'
_cell_angle_alpha 90
_cell_angle_beta 138.032(18)
_cell_angle_gamma 90
_cell_formula_units_Z 4
_cell_length_a 12.399(5)
_cell_length_b 12.8080(9)
_cell_length_c 13.348(5)
_cell_measurement_reflns_used 25
_cell_measurement_temperature 293
_cell_measurement_theta_max 16.75
_cell_measurement_theta_min 9.15
_cell_volume 1417.5(9)
_computing_cell_refinement 'CELDIM (Enraf-Nonius, 1993)'
_computing_data_collection 'CAD4-PC (Enraf-Nonius, 1993) and EXPOSE (Stoe & Cie, 1997)'
_computing_data_reduction 'JANA2000 (Petricek and Dusek, 2000)'
_computing_molecular_graphics ' DIAMOND (Brandenburg & Berndt,1999)'
_computing_publication_material 'JANA2000 (Petricek and Dusek, 2000)'
_computing_structure_refinement 'JANA2000 (Petricek and Dusek, 2000)'
_computing_structure_solution 'SHELXTL V5.0 (Sheldrick, 1995)'
_diffrn_ambient_temperature 293
_diffrn_measured_fraction_theta_full 1
_diffrn_measured_fraction_theta_max 1
_diffrn_measurement_device_type 'Nonius CAD-4 and Stoe IPDS'
_diffrn_measurement_method '\q/2\q and \w'
_diffrn_radiation_monochromator graphite
_diffrn_radiation_source 'X-ray tube'
_diffrn_radiation_type MoK\a
_diffrn_radiation_wavelength 0.71069
_diffrn_reflns_av_R_equivalents 0.0788
_diffrn_reflns_av_sigmaI/netI 0.0454
_diffrn_reflns_limit_h_max 16
_diffrn_reflns_limit_h_min -17
_diffrn_reflns_limit_k_max 17
_diffrn_reflns_limit_k_min -17
_diffrn_reflns_limit_l_max 18
_diffrn_reflns_limit_l_min -17
_diffrn_reflns_number 28762
_diffrn_reflns_theta_full 30.10
_diffrn_reflns_theta_max 30.10
_diffrn_reflns_theta_min 2.33
_diffrn_standards_decay_% 0.7
_diffrn_standards_interval_time 60
_diffrn_standards_number 3
_exptl_absorpt_coefficient_mu 0.234
_exptl_absorpt_correction_T_max 0.966
_exptl_absorpt_correction_T_min 0.941
_exptl_absorpt_correction_type gaussian
_exptl_absorpt_process_details '(JANA2000; Petricek & Dusek, 2000)'
_exptl_crystal_colour colourless
_exptl_crystal_density_diffrn 1.313
_exptl_crystal_density_method 'not measured'
_exptl_crystal_description block
_exptl_crystal_F_000 592
_exptl_crystal_size_max 0.30
_exptl_crystal_size_mid 0.15
_exptl_crystal_size_min 0.15
_refine_diff_density_max 0.49
_refine_diff_density_min -0.42
_refine_ls_extinction_coef 0.23(4)
_refine_ls_extinction_method 'B-C type 1 Lorentzian isotropic (Becker & Coppens, 1974)'
_refine_ls_goodness_of_fit_ref 1.07
_refine_ls_hydrogen_treatment noref
_refine_ls_number_parameters 173
_refine_ls_number_reflns 4119
_refine_ls_R_factor_all 0.0996
_refine_ls_R_factor_gt 0.0453
_refine_ls_shift/su_max 0.0003
_refine_ls_shift/su_mean 0.0000
_refine_ls_structure_factor_coef Fsqd
_refine_ls_weighting_details 'w = 1/[\s^2^(I)+0.0016I^2^]'
_refine_ls_weighting_scheme sigma
_refine_ls_wR_factor_gt 0.0881
_refine_ls_wR_factor_ref 0.1021
_reflns_number_gt 2258
_reflns_number_total 4119
_reflns_threshold_expression I>2\s(I)
_cod_data_source_file dn6027.cif
_cod_data_source_block I
_cod_depositor_comments
;
The following automatic conversions were performed:

'_exptl_absorpt_correction_type' value 'Gaussian' changed to
'gaussian' according to
/home/saulius/struct/CIF-dictionaries/cif_core.dic dictionary named
'cif_core.dic' version 2.4.1 from 2010-06-29.

Automatic conversion script
Id: cif_fix_values 1715 2011-07-08 13:25:40Z adriana 
;
_cod_original_sg_symbol_H-M 'P 21/c'
_cod_original_formula_sum 'C13 H16 N2 O3 S1'
_cod_database_code 2201125
_cod_database_fobs_code 2201125

loop_
_symmetry_equiv_pos_site_id
_symmetry_equiv_pos_as_xyz
1 x,y,z
2 -x,1/2+y,1/2-z
3 -x,-y,-z
4 x,1/2-y,1/2+z

loop_
_atom_site_label
_atom_site_fract_x
_atom_site_fract_y
_atom_site_fract_z
_atom_site_U_iso_or_equiv
_atom_site_adp_type
_atom_site_calc_flag
_atom_site_refinement_flags
_atom_site_occupancy
_atom_site_disorder_assembly
_atom_site_disorder_group
_atom_site_type_symbol
S1 0.35400(6) 0.38700(4) 0.29114(6) 0.0475(4) Uani d . 1 . . S
C2 0.1831(2) 0.32248(14) 0.2350(2) 0.0445(16) Uani d . 1 . . C
C3 0.1777(2) 0.36357(14) 0.3363(2) 0.0438(15) Uani d . 1 . . C
C4 0.2020(2) 0.46106(14) 0.38081(19) 0.0408(14) Uani d . 1 . . C
N5 0.24172(16) 0.53985(11) 0.33462(15) 0.0374(11) Uani d . 1 . . N
C6 0.1969(2) 0.64582(14) 0.3202(2) 0.0443(15) Uani d . 1 . . C
C7 0.2803(2) 0.72029(14) 0.31621(19) 0.0430(14) Uani d . 1 . . C
C8 0.3694(2) 0.68783(14) 0.29839(19) 0.0432(14) Uani d . 1 . . C
N9 0.38510(17) 0.58457(12) 0.28621(16) 0.0441(13) Uani d . 1 . . N
C9a 0.32388(19) 0.51579(13) 0.30467(18) 0.0380(13) Uani d . 1 . . C
O1 0.3063(2) 0.85653(11) 0.44754(17) 0.0731(17) Uani d . 1 . . O
O2 0.2034(3) 0.89552(14) 0.2301(2) 0.119(3) Uani d . 1 . . O
O3 0.09226(18) 0.66683(11) 0.30885(19) 0.0683(17) Uani d . 1 . . O
C10 0.2249(3) 0.20678(16) 0.2612(3) 0.065(2) Uani d . 1 . . C
C11 0.0265(3) 0.34370(19) 0.0717(2) 0.0676(18) Uani d . 1 . . C
C12 0.2082(3) 0.49399(17) 0.4933(2) 0.059(2) Uani d . 1 . . C
C13 0.4528(3) 0.75958(17) 0.2838(2) 0.061(2) Uani d . 1 . . C
C14 0.2563(3) 0.83258(16) 0.3229(2) 0.056(2) Uani d . 1 . . C
C15 0.2930(4) 0.96485(18) 0.4683(3) 0.087(3) Uani d . 1 . . C
H3 0.1545 0.3213 0.3793 0.054 Uiso d . 1 . . H
H10a 0.1374 0.1673 0.2323 0.082 Uiso d . 1 . . H
H10b 0.326 0.1934 0.3668 0.082 Uiso d . 1 . . H
H10c 0.2362 0.1848 0.199 0.082 Uiso d . 1 . . H
H11a 0.0347 0.3199 0.0078 0.085 Uiso d . 1 . . H
H11b 0.0069 0.4192 0.0593 0.085 Uiso d . 1 . . H
H11c -0.063 0.3077 0.0431 0.085 Uiso d . 1 . . H
H12a 0.2141 0.4293 0.5365 0.074 Uiso d . 1 . . H
H12b 0.1105 0.5325 0.4443 0.074 Uiso d . 1 . . H
H12c 0.3033 0.537 0.5731 0.074 Uiso d . 1 . . H
H13a 0.3902 0.7613 0.1783 0.075 Uiso d . 1 . . H
H13b 0.5601 0.7308 0.3445 0.075 Uiso d . 1 . . H
H13c 0.4635 0.8306 0.3177 0.075 Uiso d . 1 . . H
H15a 0.3686 1.0026 0.4773 0.109 Uiso d . 1 . . H
H15b 0.3268 0.9716 0.5617 0.109 Uiso d . 1 . . H
H15c 0.1845 0.994 0.3852 0.109 Uiso d . 1 . . H

loop_
_atom_site_aniso_label
_atom_site_aniso_U_11
_atom_site_aniso_U_22
_atom_site_aniso_U_33
_atom_site_aniso_U_12
_atom_site_aniso_U_13
_atom_site_aniso_U_23
_atom_site_aniso_type_symbol
S1 0.0526(3) 0.0407(3) 0.0635(3) -0.0019(2) 0.0475(3) -0.0057(2) S
C2 0.0451(10) 0.0383(10) 0.0468(10) -0.0062(7) 0.0332(10) -0.0053(8) C
C3 0.0465(10) 0.0434(11) 0.0488(10) -0.0030(8) 0.0376(9) 0.0022(8) C
C4 0.0407(9) 0.0425(10) 0.0429(9) -0.0017(8) 0.0322(8) 0.0014(8) C
N5 0.0392(7) 0.0363(8) 0.0415(7) -0.0013(6) 0.0314(7) -0.0004(6) N
C6 0.0465(10) 0.0402(10) 0.0494(10) 0.0031(8) 0.0366(9) 0.0011(8) C
C7 0.0477(10) 0.0380(10) 0.0393(9) 0.0008(8) 0.0312(9) 0.0037(8) C
C8 0.0446(10) 0.0413(10) 0.0388(9) -0.0045(8) 0.0296(9) 0.0002(8) C
N9 0.0473(9) 0.0445(9) 0.0496(9) -0.0045(7) 0.0387(8) -0.0019(7) N
C9a 0.0366(8) 0.0406(10) 0.0371(9) -0.0018(7) 0.0275(8) -0.0016(7) C
O1 0.1184(13) 0.0385(8) 0.0702(10) 0.0015(8) 0.0725(10) 0.0000(7) O
O2 0.218(2) 0.0652(12) 0.1143(15) 0.0545(14) 0.1357(18) 0.0432(11) O
O3 0.0783(10) 0.0493(9) 0.1122(12) 0.0105(7) 0.0813(11) 0.0075(8) O
C10 0.0815(15) 0.0424(12) 0.0885(16) -0.0082(11) 0.0683(14) -0.0088(11) C
C11 0.0554(12) 0.0803(17) 0.0469(12) -0.0113(11) 0.0320(11) -0.0079(11) C
C12 0.0796(14) 0.0560(13) 0.0702(13) -0.0028(11) 0.0646(13) -0.0015(10) C
C13 0.0716(13) 0.0517(13) 0.0729(13) -0.0091(10) 0.0579(12) 0.0027(11) C
C14 0.0750(14) 0.0432(11) 0.0602(13) 0.0078(10) 0.0534(12) 0.0111(10) C
C15 0.141(2) 0.0410(13) 0.111(2) -0.0055(14) 0.103(2) -0.0114(13) C

loop_
_atom_type_symbol
_atom_type_scat_dispersion_real
_atom_type_scat_dispersion_imag
_atom_type_scat_source
S 0.000 0.000 'International Tables Vol C Tables  4.2.6.8 and 6.1.1.1'
O 0.011 0.006 'International Tables Vol C Tables  4.2.6.8 and 6.1.1.1'
N 0.006 0.003 'International Tables Vol C Tables  4.2.6.8 and 6.1.1.1'
C 0.003 0.002 'International Tables Vol C Tables  4.2.6.8 and 6.1.1.1'
H 0.000 0.000 'International Tables Vol C Tables  4.2.6.8 and 6.1.1.1'

loop_
_geom_angle_atom_site_label_1
_geom_angle_atom_site_label_2
_geom_angle_atom_site_label_3
_geom_angle
_geom_angle_publ_flag
C2 S1 C9a 101.44(11) no
S1 C2 C3 106.62(11) no
S1 C2 C10 104.6(2) no
S1 C2 C11 111.2(2) no
C3 C2 C10 111.8(2) no
C3 C2 C11 111.4(2) no
C10 C2 C11 110.96(16) no
C2 C3 C4 126.2(3) no
C2 C3 H3 124.5 no
C4 C3 H3 109.3 no
C3 C4 N5 120.3(3) no
C3 C4 C12 122.7(3) no
N5 C4 C12 116.69(16) no
C4 N5 C6 120.0(2) no
C4 N5 C9a 121.87(16) no
C6 N5 C9a 118.2(2) no
N5 C6 C7 114.7(2) no
N5 C6 O3 120.0(2) no
C7 C6 O3 125.27(15) no
C6 C7 C8 120.33(15) no
C6 C7 C14 117.3(3) no
C8 C7 C14 122.2(2) no
C7 C8 N9 121.7(2) no
C7 C8 C13 124.34(17) no
N9 C8 C13 113.9(3) no
C8 N9 C9a 118.6(3) no
S1 C9a N5 120.44(16) no
S1 C9a N9 115.1(2) no
N5 C9a N9 124.44(17) no
C14 O1 C15 117.0(2) no
C2 C10 H10a 108.9 no
C2 C10 H10b 110.8 no
C2 C10 H10c 108.9 no
H10a C10 H10b 109.5 no
H10a C10 H10c 109.4 no
H10b C10 H10c 109.4 no
C2 C11 H11a 110.2 no
C2 C11 H11b 108.1 no
C2 C11 H11c 110.2 no
H11a C11 H11b 109.4 no
H11a C11 H11c 109.5 no
H11b C11 H11c 109.4 no
C4 C12 H12a 106.0 no
C4 C12 H12b 110.7 no
C4 C12 H12c 111.6 no
H12a C12 H12b 109.4 no
H12a C12 H12c 109.4 no
H12b C12 H12c 109.5 no
C8 C13 H13a 108.3 no
C8 C13 H13b 107.8 no
C8 C13 H13c 112.3 no
H13a C13 H13b 109.5 no
H13a C13 H13c 109.5 no
H13b C13 H13c 109.5 no
C7 C14 O1 112.1(2) no
C7 C14 O2 125.1(3) no
O1 C14 O2 122.7(3) no
O1 C15 H15a 105.2 no
O1 C15 H15b 109.1 no
O1 C15 H15c 113.9 no
H15a C15 H15b 109.5 no
H15a C15 H15c 109.5 no
H15b C15 H15c 109.5 no

loop_
_geom_bond_atom_site_label_1
_geom_bond_atom_site_label_2
_geom_bond_site_symmetry_1
_geom_bond_site_symmetry_2
_geom_bond_distance
_geom_bond_publ_flag
S1 C2 . . 1.837(3) no
S1 C9a . . 1.7303(17) no
C2 C3 . . 1.498(4) no
C2 C10 . . 1.522(3) no
C2 C11 . . 1.517(2) no
C3 C4 . . 1.318(2) no
C3 H3 . . 0.98 no
C4 N5 . . 1.446(3) no
C4 C12 . . 1.506(5) no
N5 C6 . . 1.425(2) no
N5 C9a . . 1.378(4) no
C6 C7 . . 1.437(4) no
C6 O3 . . 1.218(4) no
C7 C8 . . 1.357(5) no
C7 C14 . . 1.485(3) no
C8 N9 . . 1.363(2) no
C8 C13 . . 1.501(5) no
N9 C9a . . 1.301(4) no
O1 C14 . . 1.308(4) no
O1 C15 . . 1.448(3) no
O2 C14 . . 1.186(3) no
C10 H10a . . 0.98 no
C10 H10b . . 0.98 no
C10 H10c . . 0.98 no
C11 H11a . . 0.98 no
C11 H11b . . 0.98 no
C11 H11c . . 0.98 no
C12 H12a . . 0.98 no
C12 H12b . . 0.98 no
C12 H12c . . 0.98 no
C13 H13a . . 0.98 no
C13 H13b . . 0.98 no
C13 H13c . . 0.98 no
C15 H15a . . 0.98 no
C15 H15b . . 0.98 no
C15 H15c . . 0.98 no

loop_
_cod_related_entry_id
_cod_related_entry_database
_cod_related_entry_code
1 ChemSpider 9521461
